data_2105917
loop_
_publ_author_name
'Allan, David R.'
'Bailey, Daniel'
'Bird, Nigel'
'Blake, Alexander J.'
'Champness, Neil R.'
'Huang, Deguang'
'Keane, Conal P.'
'McMaster, Jonathan'
'Prior, Timothy J.'
'Tidey, Jeremiah P.'
'Schr\"oder, Martin'

_publ_section_title
;
 High-pressure studies of palladium and platinum thioether macrocyclic
 dihalide complexes
;
_journal_coeditor_code XK5015
_journal_issue 3
_journal_name_full 'Acta Crystallographica Section B'
_journal_page_first 469
_journal_page_last 486
_journal_paper_doi 10.1107/S2052520614008786
_journal_volume 70
_journal_year 2014
_chemical_formula_moiety 'C6 H12 I2 Pd S3'
_chemical_formula_sum 'C6 H12 I2 Pd S3'
_chemical_formula_weight 540.54
_chemical_name_systematic
;
 ?
;
_space_group_IT_number 19
_symmetry_cell_setting orthorhombic
_symmetry_space_group_name_Hall 'P 2ac 2ab'
_symmetry_space_group_name_H-M 'P 21 21 21'
_atom_sites_solution_hydrogens geom
_atom_sites_solution_primary direct
_atom_sites_solution_secondary difmap
_audit_creation_method
;
CrysAlisPro, Oxford Diffraction Ltd.,
Version 1.171.34.44 (release 25-10-2010 CrysAlis171 .NET)
(compiled Oct 25 2010,18:11:34)
;
_cell_angle_alpha 90.00
_cell_angle_beta 90.00
_cell_angle_gamma 90.00
_cell_formula_units_Z 4
_cell_length_a 7.6317(4)
_cell_length_b 12.6036(7)
_cell_length_c 13.0266(7)
_cell_measurement_pressure 101.3
_cell_measurement_reflns_used 1609
_cell_measurement_temperature 296(2)
_cell_measurement_theta_max 28.08
_cell_measurement_theta_min 3.09
_cell_volume 1252.99(12)
_computing_cell_refinement
;
CrysAlisPro, Oxford Diffraction Ltd.,
Version 1.171.34.44 (release 25-10-2010 CrysAlis171 .NET)
(compiled Oct 25 2010,18:11:34)
;
_computing_data_collection
;
CrysAlisPro, Oxford Diffraction Ltd.,
Version 1.171.34.44 (release 25-10-2010 CrysAlis171 .NET)
(compiled Oct 25 2010,18:11:34)
;
_computing_data_reduction
;
CrysAlisPro, Oxford Diffraction Ltd.,
Version 1.171.34.44 (release 25-10-2010 CrysAlis171 .NET)
(compiled Oct 25 2010,18:11:34)
;
_computing_publication_material 'enCIFer (Allen et al., 2004);PLATON (Spek, 2003);SHELXTL (Sheldrick, 2008)'
_computing_structure_refinement 'SHELXL97 (Sheldrick, 2008)'
_computing_structure_solution 'SHELXS97 (Sheldrick, 2008)'
_diffrn_ambient_temperature 296(2)
_diffrn_detector_area_resol_mean 16.1592
_diffrn_measured_fraction_theta_full 0.997
_diffrn_measured_fraction_theta_max 0.916
_diffrn_measurement_device_type 'SuperNova, Single source at offset), Eos'
_diffrn_radiation_monochromator mirror
_diffrn_radiation_source 'SuperNova (Mo) X-ray Source'
_diffrn_radiation_type 'Mo K\a'
_diffrn_radiation_wavelength 0.71073
_diffrn_reflns_av_R_equivalents 0.039
_diffrn_reflns_av_sigmaI/netI 0.076
_diffrn_reflns_limit_h_max 9
_diffrn_reflns_limit_h_min -9
_diffrn_reflns_limit_k_max 15
_diffrn_reflns_limit_k_min -15
_diffrn_reflns_limit_l_max 13
_diffrn_reflns_limit_l_min -17
_diffrn_reflns_number 4746
_diffrn_reflns_theta_full 26.00
_diffrn_reflns_theta_max 28.17
_diffrn_reflns_theta_min 3.09
_exptl_absorpt_coefficient_mu 6.812
_exptl_absorpt_correction_T_max 1.000
_exptl_absorpt_correction_T_min 0.869
_exptl_absorpt_correction_type multi-scan
_exptl_absorpt_process_details
;
CrysAlisPro, Oxford Diffraction Ltd.,
Version 1.171.34.44 (release 25-10-2010 CrysAlis171 .NET)
(compiled Oct 25 2010,18:11:34)
Empirical absorption correction using spherical harmonics,
 implemented in SCALE3 ABSPACK scaling algorithm.
;
_exptl_crystal_colour red
_exptl_crystal_density_diffrn 2.865
_exptl_crystal_description needle
_exptl_crystal_F_000 992
_exptl_crystal_size_max 0.17
_exptl_crystal_size_mid 0.04
_exptl_crystal_size_min 0.02
_refine_diff_density_max 1.72
_refine_diff_density_min -0.76
_refine_ls_abs_structure_details 'Flack H D (1983), Acta Cryst. A39, 876-881'
_refine_ls_abs_structure_Flack 0.01(5)
_refine_ls_extinction_method none
_refine_ls_goodness_of_fit_ref 1.02
_refine_ls_hydrogen_treatment constr
_refine_ls_matrix_type full
_refine_ls_number_parameters 110
_refine_ls_number_reflns 2627
_refine_ls_number_restraints 0
_refine_ls_restrained_S_all 1.02
_refine_ls_R_factor_all 0.0720
_refine_ls_R_factor_gt 0.0509
_refine_ls_shift/su_max 0.000
_refine_ls_shift/su_mean 0.000
_refine_ls_structure_factor_coef Fsqd
_refine_ls_weighting_details 'calc w=1/[\s^2^(Fo^2^)+(0.036P)^2^] where P=(Fo^2^+2Fc^2^)/3'
_refine_ls_weighting_scheme calc
_refine_ls_wR_factor_gt 0.0883
_refine_ls_wR_factor_ref 0.0979
_reflns_number_gt 2061
_reflns_number_total 2627
_reflns_threshold_expression >2sigma(I)
_cod_data_source_file xk5015sup1.cif
_cod_data_source_block cmpd_5_0.001_kbar
_cod_database_code 2105917
_cod_database_fobs_code 2105917

loop_
_symmetry_equiv_pos_as_xyz
'x, y, z'
'-x+1/2, -y, z+1/2'
'x+1/2, -y+1/2, -z'
'-x, y+1/2, -z+1/2'

loop_
_atom_site_type_symbol
_atom_site_label
_atom_site_fract_x
_atom_site_fract_y
_atom_site_fract_z
_atom_site_U_iso_or_equiv
_atom_site_adp_type
_atom_site_calc_flag
_atom_site_refinement_flags
_atom_site_occupancy
_atom_site_symmetry_multiplicity
Pd Pd1 0.90968(11) 0.12210(6) 0.59986(8) 0.0302(2) Uani d . 1 1
I I1 0.75464(13) 0.24386(6) 0.73297(7) 0.0497(3) Uani d . 1 1
I I2 1.16038(11) 0.07439(7) 0.72924(8) 0.0485(3) Uani d . 1 1
S S1 0.6960(4) -0.0882(2) 0.5980(3) 0.0443(8) Uani d . 1 1
S S4 0.7010(4) 0.1713(2) 0.4845(3) 0.0340(7) Uani d . 1 1
S S7 1.0490(4) 0.0296(2) 0.4728(3) 0.0347(7) Uani d . 1 1
C C2 0.5513(17) -0.0346(11) 0.5004(14) 0.060(4) Uani d . 1 1
H H2A 0.5966 -0.0554 0.4338 0.072 Uiso calc R 1 1
H H2B 0.4375 -0.0678 0.5083 0.072 Uiso calc R 1 1
C C3 0.5248(14) 0.0847(9) 0.4995(12) 0.046(4) Uani d . 1 1
H H3A 0.4676 0.1033 0.5636 0.055 Uiso calc R 1 1
H H3B 0.4421 0.1003 0.4450 0.055 Uiso calc R 1 1
C C5 0.7923(17) 0.1343(9) 0.3614(10) 0.046(3) Uani d . 1 1
H H5A 0.6966 0.1221 0.3138 0.055 Uiso calc R 1 1
H H5B 0.8603 0.1935 0.3354 0.055 Uiso calc R 1 1
C C6 0.9062(19) 0.0381(9) 0.3627(10) 0.046(3) Uani d . 1 1
H H6A 0.9772 0.0377 0.3010 0.055 Uiso calc R 1 1
H H6B 0.8321 -0.0245 0.3610 0.055 Uiso calc R 1 1
C C8 1.0351(15) -0.1104(9) 0.5080(11) 0.042(3) Uani d . 1 1
H H8A 1.0921 -0.1510 0.4543 0.051 Uiso calc R 1 1
H H8C 1.1033 -0.1203 0.5701 0.051 Uiso calc R 1 1
C C9 0.8568(17) -0.1588(8) 0.5259(12) 0.051(4) Uani d . 1 1
H H9C 0.8749 -0.2265 0.5597 0.061 Uiso calc R 1 1
H H9A 0.8065 -0.1739 0.4591 0.061 Uiso calc R 1 1

loop_
_atom_site_aniso_label
_atom_site_aniso_U_11
_atom_site_aniso_U_22
_atom_site_aniso_U_33
_atom_site_aniso_U_12
_atom_site_aniso_U_13
_atom_site_aniso_U_23
Pd1 0.0312(4) 0.0302(4) 0.0291(5) 0.0002(4) -0.0038(4) -0.0012(4)
I1 0.0698(6) 0.0423(4) 0.0371(5) 0.0107(4) 0.0005(5) -0.0063(4)
I2 0.0432(5) 0.0615(5) 0.0406(6) 0.0030(4) -0.0109(5) 0.0091(5)
S1 0.0487(19) 0.0478(17) 0.036(2) -0.0037(14) 0.0032(17) 0.0035(17)
S4 0.0339(16) 0.0386(15) 0.0296(18) 0.0081(12) -0.0020(13) -0.0005(14)
S7 0.0273(15) 0.0399(15) 0.037(2) 0.0003(13) -0.0004(14) 0.0000(15)
C2 0.038(7) 0.068(9) 0.073(13) -0.005(7) -0.005(8) -0.011(9)
C3 0.037(7) 0.050(7) 0.049(10) 0.018(6) 0.003(7) 0.001(7)
C5 0.058(8) 0.050(7) 0.030(8) 0.008(7) -0.001(7) 0.006(7)
C6 0.061(8) 0.048(7) 0.028(8) 0.005(7) 0.006(7) 0.004(6)
C8 0.050(7) 0.037(7) 0.040(9) 0.007(6) 0.010(7) 0.009(6)
C9 0.060(8) 0.025(6) 0.066(11) 0.002(6) -0.003(8) 0.006(7)

loop_
_atom_type_symbol
_atom_type_description
_atom_type_scat_dispersion_real
_atom_type_scat_dispersion_imag
_atom_type_scat_source
C C 0.0033 0.0016 'International Tables Vol C Tables 4.2.6.8 and 6.1.1.4'
H H 0.0000 0.0000 'International Tables Vol C Tables 4.2.6.8 and 6.1.1.4'
S S 0.1246 0.1234 'International Tables Vol C Tables 4.2.6.8 and 6.1.1.4'
Pd Pd -0.9988 1.0072 'International Tables Vol C Tables 4.2.6.8 and 6.1.1.4'
I I -0.4742 1.8119 'International Tables Vol C Tables 4.2.6.8 and 6.1.1.4'

loop_
_exptl_crystal_face_index_h
_exptl_crystal_face_index_k
_exptl_crystal_face_index_l
_exptl_crystal_face_perp_dist
0 -2 1 0.0199
0 2 -1 0.0066
1 1 0 0.0780
-2 -1 0 0.0602
0 0 1 0.0096
0 0 -1 0.0086

loop_
_geom_angle_atom_site_label_1
_geom_angle_atom_site_label_2
_geom_angle_atom_site_label_3
_geom_angle_site_symmetry_3
_geom_angle
S4 Pd1 S7 . 89.23(12)
S4 Pd1 I1 . 87.77(8)
S7 Pd1 I1 . 174.34(9)
S4 Pd1 I2 . 176.83(9)
S7 Pd1 I2 . 90.51(9)
I1 Pd1 I2 . 92.22(4)
S4 Pd1 S1 . 81.97(10)
S7 Pd1 S1 . 78.68(10)
I1 Pd1 S1 . 105.62(7)
I2 Pd1 S1 . 101.08(7)
S4 Pd1 S4 3_556 91.92(5)
S7 Pd1 S4 3_556 82.00(10)
I1 Pd1 S4 3_556 93.31(6)
I2 Pd1 S4 3_556 84.91(6)
S1 Pd1 S4 3_556 159.78(9)
Pd1 I1 I2 4_756 125.95(4)
C9 S1 C2 . 103.6(8)
C9 S1 Pd1 . 93.9(4)
C2 S1 Pd1 . 90.4(4)
C3 S4 C5 . 103.6(7)
C3 S4 Pd1 . 107.2(4)
C5 S4 Pd1 . 104.2(4)
C6 S7 C8 . 102.8(6)
C6 S7 Pd1 . 105.3(4)
C8 S7 Pd1 . 106.5(5)
C3 C2 S1 . 117.1(11)
C2 C3 S4 . 121.2(9)
C6 C5 S4 . 115.1(9)
C5 C6 S7 . 114.2(9)
C9 C8 S7 . 118.8(8)
C8 C9 S1 . 120.0(9)

loop_
_geom_bond_atom_site_label_1
_geom_bond_atom_site_label_2
_geom_bond_site_symmetry_2
_geom_bond_distance
Pd1 S4 . 2.276(3)
Pd1 S7 . 2.287(3)
Pd1 I1 . 2.6003(13)
Pd1 I2 . 2.6197(12)
Pd1 S1 . 3.112(3)
Pd1 S4 3_556 3.596(3)
I1 I2 4_756 4.2447(12)
S1 C9 . 1.784(13)
S1 C2 . 1.815(16)
S4 C3 . 1.743(12)
S4 C5 . 1.809(13)
S7 C6 . 1.805(14)
S7 C8 . 1.826(11)
C2 C3 . 1.517(16)
C5 C6 . 1.492(15)
C8 C9 . 1.509(17)

loop_
_geom_torsion_atom_site_label_1
_geom_torsion_atom_site_label_2
_geom_torsion_atom_site_label_3
_geom_torsion_atom_site_label_4
_geom_torsion_site_symmetry_1
_geom_torsion_site_symmetry_4
_geom_torsion
S4 Pd1 I1 I2 . 4_756 -85.67(9)
S7 Pd1 I1 I2 . 4_756 -27.7(9)
I2 Pd1 I1 I2 . 4_756 91.15(5)
S1 Pd1 I1 I2 . 4_756 -166.69(7)
S4 Pd1 I1 I2 3_556 4_756 6.13(7)
S4 Pd1 S1 C9 . . 106.4(5)
S7 Pd1 S1 C9 . . 15.6(5)
I1 Pd1 S1 C9 . . -168.2(5)
I2 Pd1 S1 C9 . . -72.7(5)
S4 Pd1 S1 C9 3_556 . 33.0(6)
S4 Pd1 S1 C2 . . 2.8(5)
S7 Pd1 S1 C2 . . -88.1(5)
I1 Pd1 S1 C2 . . 88.2(5)
I2 Pd1 S1 C2 . . -176.3(5)
S4 Pd1 S1 C2 3_556 . -70.7(6)
S7 Pd1 S4 C3 . . 97.5(5)
I1 Pd1 S4 C3 . . -87.3(5)
I2 Pd1 S4 C3 . . -177.2(16)
S1 Pd1 S4 C3 . . 18.8(5)
S4 Pd1 S4 C3 3_556 . 179.5(5)
S7 Pd1 S4 C5 . . -11.9(4)
I1 Pd1 S4 C5 . . 163.3(4)
I2 Pd1 S4 C5 . . 73.4(18)
S1 Pd1 S4 C5 . . -90.6(4)
S4 Pd1 S4 C5 3_556 . 70.1(4)
S4 Pd1 S7 C6 . . -5.4(5)
I1 Pd1 S7 C6 . . -63.3(10)
I2 Pd1 S7 C6 . . 177.8(5)
S1 Pd1 S7 C6 . . 76.6(5)
S4 Pd1 S7 C6 3_556 . -97.5(5)
S4 Pd1 S7 C8 . . -114.1(5)
I1 Pd1 S7 C8 . . -172.1(9)
I2 Pd1 S7 C8 . . 69.0(4)
S1 Pd1 S7 C8 . . -32.2(4)
S4 Pd1 S7 C8 3_556 . 153.8(5)
C9 S1 C2 C3 . . -123.3(11)
Pd1 S1 C2 C3 . . -29.2(11)
S1 C2 C3 S4 . . 58.9(16)
C5 S4 C3 C2 . . 59.5(14)
Pd1 S4 C3 C2 . . -50.4(14)
C3 S4 C5 C6 . . -79.5(10)
Pd1 S4 C5 C6 . . 32.5(10)
S4 C5 C6 S7 . . -40.3(12)
C8 S7 C6 C5 . . 138.2(10)
Pd1 S7 C6 C5 . . 26.8(10)
C6 S7 C8 C9 . . -53.8(13)
Pd1 S7 C8 C9 . . 56.7(12)
S7 C8 C9 S1 . . -43.5(17)
C2 S1 C9 C8 . . 101.8(12)
Pd1 S1 C9 C8 . . 10.4(12)
